data_8101586
loop_
_publ_author_name
'Koch, Oliver'
'Lork, Enno'
'Kleemeier, Malte'
'Schr\"oer, Wolffram'

_publ_section_title
;
Crystal structure of 1-ethyl-2-(1-ethyl-1H-quinoline-2-ylidenmethylene)
quinolinium nitrate monohydrate, (C~23~H~25~N~2~)NO~3~ &#x00B7; H~2~O
;
_journal_issue 4
_journal_name_full 'Zeitschrift f\"ur Kristallographie - New Crystal Structures'
_journal_page_first 567
_journal_page_last 568
_journal_volume 214
_journal_year 1999
_chemical_formula_sum 'C23 H25 N3 O4'
_chemical_formula_weight 407.46
_chemical_name_common
;
 1,1'-diethyl-2,2'-cyanine nitrate monohydrate
;
_space_group_IT_number 14
_symmetry_cell_setting monoclinic
_symmetry_space_group_name_Hall '-P 2yn'
_symmetry_space_group_name_H-M 'P 1 21/n 1'
_cell_angle_alpha 90.00
_cell_angle_beta 92.47(2)
_cell_angle_gamma 90.00
_cell_formula_units_Z 4
_cell_length_a 13.404(2)
_cell_length_b 10.516(2)
_cell_length_c 14.634(3)
_cell_measurement_temperature 173(2)
_cell_volume 2060.8(7)
_diffrn_ambient_temperature 173(2)
_exptl_crystal_density_diffrn 1.313
_refine_ls_R_factor_obs 0.0582
_refine_ls_wR_factor_obs 0.1391
_cod_original_sg_symbol_H-M 'P 21/n'
_cod_database_code 8101586

loop_
_symmetry_equiv_pos_as_xyz
'x, y, z'
'-x+1/2, y+1/2, -z+1/2'
'-x, -y, -z'
'x-1/2, -y-1/2, z-1/2'

loop_
_atom_site_aniso_label
_atom_site_aniso_U_11
_atom_site_aniso_U_22
_atom_site_aniso_U_33
_atom_site_aniso_U_23
_atom_site_aniso_U_13
_atom_site_aniso_U_12
C1 0.0257(10) 0.0324(11) 0.0403(12) 0.0038(9) -0.0039(8) -0.0030(8)
C2 0.0263(10) 0.0420(12) 0.0429(12) 0.0030(10) -0.0067(9) 0.0035(9)
C3 0.0257(10) 0.0398(12) 0.0538(14) 0.0040(10) -0.0029(9) 0.0037(9)
C4 0.0278(10) 0.0330(11) 0.0453(13) 0.0022(9) 0.0005(9) -0.0027(8)
C5 0.0365(12) 0.0401(13) 0.0592(16) -0.0018(11) 0.0066(11) 0.0007(10)
C6 0.0512(14) 0.0464(14) 0.0502(15) -0.0083(11) 0.0126(12) -0.0028(11)
C7 0.0537(15) 0.0505(14) 0.0401(13) -0.0020(11) 0.0005(11) -0.0083(12)
C8 0.0364(11) 0.0418(12) 0.0435(13) 0.0008(10) -0.0029(10) -0.0046(9)
C9 0.0258(10) 0.0321(10) 0.0439(12) 0.0016(9) 0.0007(9) -0.0072(8)
N1 0.0225(8) 0.0349(9) 0.0388(10) 0.0033(8) -0.0037(7) -0.0010(7)
C10 0.0231(9) 0.0362(11) 0.0460(13) 0.0070(10) -0.0064(8) 0.0006(8)
C11 0.0374(12) 0.0391(12) 0.0541(15) 0.0095(11) -0.0065(10) -0.0013(9)
C12 0.0289(10) 0.0330(11) 0.0446(12) 0.0034(9) -0.0039(9) 0.0038(8)
C13 0.0229(9) 0.0303(10) 0.0444(12) 0.0002(9) -0.0045(8) 0.0006(8)
C14 0.0317(10) 0.0286(10) 0.0441(13) -0.0003(9) -0.0041(9) 0.0014(8)
C15 0.0307(10) 0.0326(11) 0.0479(13) 0.0058(9) -0.0069(9) -0.0001(8)
C16 0.0234(10) 0.0375(11) 0.0455(13) 0.0014(9) -0.0045(8) -0.0027(8)
C17 0.0328(11) 0.0548(15) 0.0451(14) 0.0023(11) -0.0045(10) -0.0068(10)
C18 0.0348(12) 0.0739(18) 0.0445(14) -0.0080(13) -0.0006(10) -0.0057(12)
C19 0.0326(12) 0.0632(17) 0.0518(15) -0.0200(13) -0.0041(10) -0.0006(11)
C20 0.0301(11) 0.0403(12) 0.0570(15) -0.0115(11) -0.0047(10) 0.0008(9)
C21 0.0215(9) 0.0369(11) 0.0429(12) -0.0026(9) -0.0054(8) -0.0026(8)
N2 0.0258(8) 0.0274(9) 0.0439(11) 0.0010(7) -0.0039(7) 0.0001(6)
C22 0.0350(11) 0.0268(10) 0.0532(14) 0.0036(9) -0.0053(10) 0.0014(8)
C23 0.0429(13) 0.0359(12) 0.0641(16) 0.0028(11) -0.0080(11) 0.0112(10)
N10 0.0597(14) 0.0529(13) 0.0483(13) -0.0212(11) -0.0301(11) 0.0152(11)
O10 0.0562(11) 0.0690(13) 0.0616(12) -0.0141(10) -0.0103(9) 0.0166(10)
O11 0.0605(16) 0.204(4) 0.135(3) -0.060(3) 0.0312(17) -0.0187(18)
O12 0.280(12) 0.113(7) 0.076(4) -0.007(4) -0.026(7) 0.119(8)
O12A 0.075(3) 0.082(4) 0.114(5) 0.039(3) 0.000(3) 0.037(3)
O100 0.0545(13) 0.0635(15) 0.170(3) -0.0358(17) -0.0064(17) -0.0092(11)

loop_
_atom_site_label
_atom_site_type_symbol
_atom_site_fract_x
_atom_site_fract_y
_atom_site_fract_z
_atom_site_U_iso_or_equiv
_atom_site_thermal_displace_type
_atom_site_occupancy
_atom_site_calc_flag
_atom_site_refinement_flags
_atom_site_disorder_assembly
_atom_site_disorder_group
C1 C 0.45391(14) 0.31603(19) 0.16152(14) 0.0329(5) Uani 1 d . . .
C2 C 0.53702(15) 0.2370(2) 0.18749(16) 0.0373(5) Uani 1 d . . .
H2 H 0.5599 0.2344 0.2498 0.0485(19) Uiso 1 calc R . .
C3 C 0.58372(15) 0.1658(2) 0.12569(16) 0.0399(5) Uani 1 d . . .
H3 H 0.6381 0.1132 0.1453 0.0485(19) Uiso 1 calc R . .
C4 C 0.55281(15) 0.1685(2) 0.03198(15) 0.0354(5) Uani 1 d . . .
C5 C 0.60358(17) 0.1007(2) -0.03498(18) 0.0451(6) Uani 1 d . . .
H5 H 0.6599 0.0503 -0.0172 0.0485(19) Uiso 1 calc R . .
C6 C 0.57276(19) 0.1066(2) -0.12522(18) 0.0490(6) Uani 1 d . . .
H6 H 0.6077 0.0611 -0.1699 0.0485(19) Uiso 1 calc R . .
C7 C 0.48960(19) 0.1798(2) -0.15096(17) 0.0482(6) Uani 1 d . . .
H7 H 0.4678 0.1827 -0.2136 0.0485(19) Uiso 1 calc R . .
C8 C 0.43832(17) 0.2478(2) -0.08811(16) 0.0407(5) Uani 1 d . . .
H8 H 0.3820 0.2974 -0.1073 0.0485(19) Uiso 1 calc R . .
C9 C 0.46953(14) 0.24359(19) 0.00477(15) 0.0339(5) Uani 1 d . . .
N1 N 0.42061(11) 0.31260(16) 0.07165(12) 0.0322(4) Uani 1 d . . .
C10 C 0.32964(14) 0.3857(2) 0.04365(15) 0.0353(5) Uani 1 d . . .
H10A H 0.2858 0.3917 0.0962 0.035(3) Uiso 1 calc R . .
H10B H 0.2926 0.3392 -0.0059 0.035(3) Uiso 1 calc R . .
C11 C 0.35293(17) 0.5191(2) 0.01054(17) 0.0438(6) Uani 1 d . . .
H11A H 0.3919 0.5646 0.0584 0.055(3) Uiso 1 calc R . .
H11B H 0.2904 0.5648 -0.0034 0.055(3) Uiso 1 calc R . .
H11C H 0.3915 0.5138 -0.0447 0.055(3) Uiso 1 calc R . .
C12 C 0.41043(15) 0.4008(2) 0.22296(15) 0.0357(5) Uani 1 d . . .
H12 H 0.3795 0.4749 0.1975 0.0485(19) Uiso 1 calc R . .
C13 C 0.40855(14) 0.38604(19) 0.31810(15) 0.0327(5) Uani 1 d . . .
C14 C 0.41605(15) 0.26480(19) 0.36215(15) 0.0350(5) Uani 1 d . . .
H14 H 0.4300 0.1918 0.3267 0.0485(19) Uiso 1 calc R . .
C15 C 0.40394(15) 0.2513(2) 0.45248(16) 0.0373(5) Uani 1 d . . .
H15 H 0.4100 0.1694 0.4796 0.0485(19) Uiso 1 calc R . .
C16 C 0.38205(14) 0.3584(2) 0.50801(15) 0.0356(5) Uani 1 d . . .
C17 C 0.36419(16) 0.3467(2) 0.60150(16) 0.0444(6) Uani 1 d . . .
H17 H 0.3682 0.2654 0.6296 0.0485(19) Uiso 1 calc R . .
C18 C 0.34098(17) 0.4508(3) 0.65285(18) 0.0512(6) Uani 1 d . . .
H18 H 0.3298 0.4421 0.7162 0.0485(19) Uiso 1 calc R . .
C19 C 0.33408(17) 0.5695(3) 0.61097(17) 0.0494(6) Uani 1 d . . .
H19 H 0.3175 0.6416 0.6464 0.0485(19) Uiso 1 calc R . .
C20 C 0.35072(16) 0.5848(2) 0.51985(17) 0.0427(6) Uani 1 d . . .
H20 H 0.3458 0.6669 0.4930 0.0485(19) Uiso 1 calc R . .
C21 C 0.37513(14) 0.4794(2) 0.46581(15) 0.0340(5) Uani 1 d . . .
N2 N 0.39146(12) 0.48974(16) 0.37256(12) 0.0325(4) Uani 1 d . . .
C22 C 0.38666(16) 0.61736(19) 0.32961(17) 0.0385(5) Uani 1 d . . .
H22A H 0.4313 0.6193 0.2775 0.035(3) Uiso 1 calc R . .
H22B H 0.4110 0.6816 0.3747 0.035(3) Uiso 1 calc R . .
C23 C 0.28148(17) 0.6518(2) 0.29582(18) 0.0479(6) Uani 1 d . . .
H23A H 0.2579 0.5900 0.2496 0.055(3) Uiso 1 calc R . .
H23B H 0.2815 0.7370 0.2687 0.055(3) Uiso 1 calc R . .
H23C H 0.2371 0.6507 0.3473 0.055(3) Uiso 1 calc R . .
N10 N 0.14678(18) 0.4530(2) 0.86392(16) 0.0546(6) Uani 1 d . . .
O10 O 0.21165(14) 0.37723(19) 0.84257(13) 0.0626(5) Uani 1 d . . .
O11 O 0.10927(19) 0.4407(4) 0.9394(2) 0.1324(13) Uani 1 d . . .
O12 O 0.1595(9) 0.5493(8) 0.8032(5) 0.157(4) Uani 0.50 d P . .
O12A O 0.0954(4) 0.5254(7) 0.8255(6) 0.090(2) Uani 0.50 d P . .
O100 O 0.40400(18) 0.9259(2) 0.3715(2) 0.0963(10) Uani 1 d . . .
H100 H 0.402(3) 0.912(4) 0.439(3) 0.116 Uiso 1 d . . .
H101 H 0.463(3) 0.948(4) 0.362(3) 0.116 Uiso 1 d . . .

loop_
_geom_bond_atom_site_label_1
_geom_bond_atom_site_label_2
_geom_bond_distance
_geom_bond_site_symmetry_2
_geom_bond_publ_flag
C1 N1 1.371(3) . ?
C1 C12 1.410(3) . ?
C1 C2 1.428(3) . ?
C2 C3 1.348(3) . ?
C3 C4 1.416(3) . ?
C4 C5 1.410(3) . ?
C4 C9 1.411(3) . ?
C5 C6 1.368(4) . ?
C6 C7 1.393(4) . ?
C7 C8 1.372(3) . ?
C8 C9 1.406(3) . ?
C9 N1 1.403(3) . ?
N1 C10 1.484(2) . ?
C10 C11 1.521(3) . ?
C12 C13 1.402(3) . ?
C13 N2 1.376(3) . ?
C13 C14 1.430(3) . ?
C14 C15 1.346(3) . ?
C15 C16 1.427(3) . ?
C16 C17 1.404(3) . ?
C16 C21 1.415(3) . ?
C17 C18 1.371(4) . ?
C18 C19 1.391(4) . ?
C19 C20 1.371(3) . ?
C20 C21 1.408(3) . ?
C21 N2 1.396(3) . ?
N2 C22 1.482(3) . ?
C22 C23 1.518(3) . ?
N10 O12A 1.156(7) . ?
N10 O10 1.230(3) . ?
N10 O11 1.240(4) . ?
N10 O12 1.363(9) . ?
O12 O12A 0.964(12) . ?
